data_7214850
loop_
_publ_author_name
'Wales, Craig'
'Thomas, Lynne H.'
'Wilson, Chick C.'

_publ_section_title
;
 Tautomerisation and polymorphism in molecular complexes of piroxicam with
 mono-substituted benzoic acids
;
_journal_issue 21
_journal_name_full CrystEngComm
_journal_page_first 7264
_journal_paper_doi 10.1039/c2ce26069g
_journal_volume 14
_journal_year 2012
_chemical_formula_moiety 'C15 H13 N3 O4 S, C7 H5 F O2'
_chemical_formula_sum 'C22 H18 F N3 O6 S'
_chemical_formula_weight 471.45
_chemical_name_systematic
;
?
;
_space_group_IT_number 2
_symmetry_cell_setting triclinic
_symmetry_space_group_name_Hall '-P 1'
_symmetry_space_group_name_H-M 'P -1'
_atom_sites_solution_hydrogens difmap
_atom_sites_solution_primary direct
_atom_sites_solution_secondary difmap
_audit_creation_method SHELXL-97
_cell_angle_alpha 115.410(6)
_cell_angle_beta 95.966(7)
_cell_angle_gamma 100.016(7)
_cell_formula_units_Z 2
_cell_length_a 8.4319(13)
_cell_length_b 11.4199(18)
_cell_length_c 12.3466(19)
_cell_measurement_reflns_used 29514
_cell_measurement_temperature 100(2)
_cell_measurement_theta_max 57.75
_cell_measurement_theta_min 1
_cell_volume 1036.0(3)
_computing_cell_refinement 'Bruker APEX2 (2009)'
_computing_data_collection 'Bruker APEX2 (2009)'
_computing_data_reduction 'Bruker APEX2 (2009)'
_computing_structure_refinement 'SHELXL-97 (Sheldrick, 2008)'
_computing_structure_solution 'SHELXS-97 (Sheldrick, 2008)'
_diffrn_ambient_temperature 100(2)
_diffrn_measured_fraction_theta_full 0.985
_diffrn_measured_fraction_theta_max 0.985
_diffrn_measurement_device_type 'Bruker Apex II CCD'
_diffrn_measurement_method 'CCD; rotation images'
_diffrn_radiation_monochromator graphite
_diffrn_radiation_source 'fine-focus sealed tube'
_diffrn_radiation_type MoK\a
_diffrn_radiation_wavelength 0.71073
_diffrn_reflns_av_R_equivalents 0.1120
_diffrn_reflns_av_sigmaI/netI 0.0675
_diffrn_reflns_limit_h_max 11
_diffrn_reflns_limit_h_min -11
_diffrn_reflns_limit_k_max 15
_diffrn_reflns_limit_k_min -15
_diffrn_reflns_limit_l_max 16
_diffrn_reflns_limit_l_min -16
_diffrn_reflns_number 29514
_diffrn_reflns_theta_full 28.66
_diffrn_reflns_theta_max 28.66
_diffrn_reflns_theta_min 1.86
_exptl_absorpt_coefficient_mu 0.213
_exptl_absorpt_correction_T_max 1
_exptl_absorpt_correction_T_min 0.8485
_exptl_absorpt_correction_type multi-scan
_exptl_absorpt_process_details 'SADABS (Blessing, 1997)'
_exptl_crystal_colour Colourless
_exptl_crystal_density_diffrn 1.511
_exptl_crystal_density_method 'not measured'
_exptl_crystal_description Plate
_exptl_crystal_F_000 488
_refine_diff_density_max 0.473
_refine_diff_density_min -0.474
_refine_diff_density_rms 0.066
_refine_ls_extinction_method none
_refine_ls_goodness_of_fit_ref 0.961
_refine_ls_hydrogen_treatment refall
_refine_ls_matrix_type full
_refine_ls_number_parameters 370
_refine_ls_number_reflns 5252
_refine_ls_number_restraints 0
_refine_ls_restrained_S_all 0.961
_refine_ls_R_factor_all 0.0683
_refine_ls_R_factor_gt 0.0441
_refine_ls_shift/su_max 0.000
_refine_ls_shift/su_mean 0.000
_refine_ls_structure_factor_coef Fsqd
_refine_ls_weighting_details 'calc w=1/[\s^2^(Fo^2^)+(0.0555P)^2^+0.0000P] where P=(Fo^2^+2Fc^2^)/3'
_refine_ls_weighting_scheme calc
_refine_ls_wR_factor_gt 0.0978
_refine_ls_wR_factor_ref 0.1062
_reflns_number_gt 3808
_reflns_number_total 5252
_reflns_threshold_expression >2sigma(I)
_cod_data_source_file c2ce26069g.txt
_cod_data_source_block shelxl_PXN_2FBA
_cod_depositor_comments
;
The following automatic conversions were performed:

'_symmetry_cell_setting' value 'Triclinic' changed to 'triclinic'
according to
/usr/data/users/saulius/automatic-downloads/retrospective/RSC/lib/dictionaries/cif_core.dic
dictionary named 'cif_core.dic' version 2.4.2 from 2011-04-26.

Automatic conversion script
Id: cif_fix_values 2281 2013-09-26 08:29:07Z andrius 
;
_cod_original_sg_symbol_H-M P-1
_cod_database_code 7214850

loop_
_symmetry_equiv_pos_as_xyz
'x, y, z'
'-x, -y, -z'

loop_
_atom_site_label
_atom_site_type_symbol
_atom_site_fract_x
_atom_site_fract_y
_atom_site_fract_z
_atom_site_U_iso_or_equiv
_atom_site_adp_type
_atom_site_occupancy
_atom_site_symmetry_multiplicity
_atom_site_calc_flag
H17 H 0.499(2) 0.8874(17) 0.6373(15) 0.017(5) Uiso 1 1 d
H15 H 0.100(2) 0.5986(19) 0.4081(18) 0.027(5) Uiso 1 1 d
H14 H -0.034(3) 0.6452(19) 0.5694(17) 0.028(5) Uiso 1 1 d
H16 H 0.367(2) 0.7174(19) 0.4428(18) 0.029(5) Uiso 1 1 d
H18 H 0.362(3) 1.110(2) 0.979(2) 0.050(7) Uiso 1 1 d
H7 H 0.585(2) 0.5685(19) 0.4195(17) 0.022(5) Uiso 1 1 d
H13 H 0.852(2) 0.0497(19) -0.0424(18) 0.028(5) Uiso 1 1 d
H12 H 0.824(3) -0.030(2) -0.1817(19) 0.032(6) Uiso 1 1 d
H11 H 1.009(2) 0.0459(19) -0.1110(17) 0.025(5) Uiso 1 1 d
H8 H 0.316(2) 0.4266(19) 0.3492(17) 0.028(5) Uiso 1 1 d
H2 H 1.392(2) 0.1356(19) -0.3967(18) 0.029(5) Uiso 1 1 d
H5 H 0.677(2) 0.232(2) 0.0072(18) 0.023(6) Uiso 1 1 d
H9 H 0.249(2) 0.2421(19) 0.1574(17) 0.023(5) Uiso 1 1 d
H3 H 1.544(3) 0.292(2) -0.2050(18) 0.034(6) Uiso 1 1 d
H4 H 1.423(2) 0.3904(18) -0.0409(17) 0.020(5) Uiso 1 1 d
H1 H 1.108(3) 0.085(2) -0.4201(19) 0.032(6) Uiso 1 1 d
H6 H 0.762(3) 0.505(2) 0.2880(19) 0.037(6) Uiso 1 1 d
H10 H 1.137(3) 0.498(2) 0.118(2) 0.054(7) Uiso 1 1 d
S1 S 0.88198(5) 0.16371(4) -0.26014(4) 0.01848(12) Uani 1 1 d
O4 O 0.95602(14) 0.45854(12) 0.17141(10) 0.0222(3) Uani 1 1 d
O3 O 1.19984(15) 0.47222(12) 0.06275(11) 0.0206(3) Uani 1 1 d
O2 O 0.81907(14) 0.27108(12) -0.26328(10) 0.0219(3) Uani 1 1 d
N1 N 0.86858(16) 0.16822(13) -0.12678(12) 0.0170(3) Uani 1 1 d
N3 N 0.46281(17) 0.26032(14) 0.11566(12) 0.0187(3) Uani 1 1 d
N2 N 0.71782(17) 0.29549(15) 0.06728(14) 0.0181(3) Uani 1 1 d
C9 C 0.8782(2) 0.35585(17) 0.07882(15) 0.0178(4) Uani 1 1 d
C8 C 0.9571(2) 0.29411(16) -0.02489(14) 0.0169(3) Uani 1 1 d
C13 C 0.3942(2) 0.40612(19) 0.30245(17) 0.0260(4) Uani 1 1 d
O1 O 0.81235(15) 0.03014(12) -0.35463(11) 0.0255(3) Uani 1 1 d
C6 C 1.0972(2) 0.20258(17) -0.24786(15) 0.0187(4) Uani 1 1 d
C7 C 1.1100(2) 0.35532(16) -0.02750(14) 0.0162(3) Uani 1 1 d
C4 C 1.3610(2) 0.33067(17) -0.11868(17) 0.0196(4) Uani 1 1 d
C14 C 0.3551(2) 0.29545(18) 0.19016(16) 0.0223(4) Uani 1 1 d
C15 C 0.8927(2) 0.04928(18) -0.11345(18) 0.0223(4) Uani 1 1 d
C10 C 0.6165(2) 0.33891(16) 0.15269(15) 0.0174(3) Uani 1 1 d
C11 C 0.6665(2) 0.45364(19) 0.26562(16) 0.0218(4) Uani 1 1 d
C5 C 1.1903(2) 0.29620(16) -0.13225(15) 0.0169(3) Uani 1 1 d
C1 C 1.1709(2) 0.14260(19) -0.34618(17) 0.0252(4) Uani 1 1 d
C12 C 0.5529(2) 0.48604(19) 0.34037(17) 0.0253(4) Uani 1 1 d
C3 C 1.4356(2) 0.27116(18) -0.21664(17) 0.0233(4) Uani 1 1 d
C2 C 1.3417(2) 0.17745(19) -0.32994(18) 0.0264(4) Uani 1 1 d
F1 F 0.05867(12) 0.81267(10) 0.78667(9) 0.0256(3) Uani 1 1 d
O6 O 0.29808(15) 1.03595(13) 0.91729(11) 0.0252(3) Uani 1 1 d
O5 O 0.53873(15) 1.03034(13) 0.85896(12) 0.0293(3) Uani 1 1 d
C16 C 0.3033(2) 0.86782(17) 0.71922(15) 0.0181(4) Uani 1 1 d
C21 C 0.3868(2) 0.83518(18) 0.62192(16) 0.0222(4) Uani 1 1 d
C17 C 0.1441(2) 0.79154(17) 0.69558(15) 0.0194(4) Uani 1 1 d
C22 C 0.3914(2) 0.98455(17) 0.83870(15) 0.0181(4) Uani 1 1 d
C20 C 0.3110(2) 0.73431(19) 0.50618(17) 0.0249(4) Uani 1 1 d
C19 C 0.1505(2) 0.66280(19) 0.48557(17) 0.0262(4) Uani 1 1 d
C18 C 0.0674(2) 0.69033(19) 0.58054(17) 0.0242(4) Uani 1 1 d

loop_
_atom_site_aniso_label
_atom_site_aniso_U_11
_atom_site_aniso_U_22
_atom_site_aniso_U_33
_atom_site_aniso_U_23
_atom_site_aniso_U_13
_atom_site_aniso_U_12
S1 0.0133(2) 0.0203(2) 0.0160(2) 0.00431(17) 0.00327(15) 0.00039(16)
O4 0.0211(6) 0.0194(6) 0.0176(6) 0.0033(5) 0.0037(5) -0.0018(5)
O3 0.0174(6) 0.0186(6) 0.0188(6) 0.0041(5) 0.0028(5) 0.0000(5)
O2 0.0171(6) 0.0264(7) 0.0208(6) 0.0109(5) 0.0024(5) 0.0028(5)
N1 0.0153(7) 0.0144(7) 0.0171(7) 0.0043(6) 0.0039(5) 0.0008(6)
N3 0.0180(7) 0.0188(8) 0.0206(7) 0.0101(6) 0.0056(6) 0.0038(6)
N2 0.0167(7) 0.0160(8) 0.0168(7) 0.0043(6) 0.0029(6) 0.0008(6)
C9 0.0184(8) 0.0175(9) 0.0193(8) 0.0107(7) 0.0031(7) 0.0025(7)
C8 0.0169(8) 0.0160(8) 0.0158(8) 0.0065(7) 0.0017(6) 0.0026(7)
C13 0.0283(10) 0.0282(10) 0.0264(10) 0.0135(8) 0.0148(8) 0.0106(8)
O1 0.0195(6) 0.0240(7) 0.0195(6) 0.0003(5) 0.0047(5) -0.0023(5)
C6 0.0128(8) 0.0186(9) 0.0237(9) 0.0098(7) 0.0046(6) 0.0008(7)
C7 0.0163(8) 0.0139(8) 0.0178(8) 0.0076(7) 0.0010(6) 0.0023(6)
C4 0.0165(8) 0.0166(9) 0.0255(9) 0.0111(8) 0.0024(7) 0.0011(7)
C14 0.0200(9) 0.0228(10) 0.0267(9) 0.0135(8) 0.0080(7) 0.0036(8)
C15 0.0190(9) 0.0179(10) 0.0281(10) 0.0097(8) 0.0047(8) 0.0018(7)
C10 0.0189(8) 0.0174(9) 0.0187(8) 0.0103(7) 0.0051(6) 0.0053(7)
C11 0.0207(9) 0.0205(10) 0.0210(9) 0.0071(8) 0.0045(7) 0.0032(8)
C5 0.0170(8) 0.0145(8) 0.0210(8) 0.0094(7) 0.0056(6) 0.0034(7)
C1 0.0203(9) 0.0240(10) 0.0222(9) 0.0042(8) 0.0063(7) -0.0010(8)
C12 0.0292(10) 0.0224(10) 0.0209(9) 0.0062(8) 0.0071(7) 0.0068(8)
C3 0.0138(8) 0.0235(10) 0.0353(10) 0.0158(8) 0.0077(7) 0.0031(7)
C2 0.0237(9) 0.0238(10) 0.0295(10) 0.0083(8) 0.0146(8) 0.0056(8)
F1 0.0207(5) 0.0241(6) 0.0279(6) 0.0093(5) 0.0084(4) 0.0005(4)
O6 0.0168(6) 0.0251(7) 0.0221(6) 0.0027(6) 0.0057(5) -0.0022(5)
O5 0.0152(6) 0.0271(7) 0.0312(7) 0.0021(6) 0.0044(5) 0.0001(5)
C16 0.0172(8) 0.0171(9) 0.0203(8) 0.0097(7) 0.0021(6) 0.0031(7)
C21 0.0186(9) 0.0231(10) 0.0260(9) 0.0128(8) 0.0043(7) 0.0036(7)
C17 0.0190(8) 0.0194(9) 0.0218(9) 0.0105(7) 0.0063(7) 0.0053(7)
C22 0.0179(8) 0.0168(9) 0.0202(8) 0.0097(7) 0.0027(6) 0.0029(7)
C20 0.0256(10) 0.0268(10) 0.0214(9) 0.0105(8) 0.0062(7) 0.0048(8)
C19 0.0283(10) 0.0230(10) 0.0201(9) 0.0064(8) -0.0020(7) 0.0021(8)
C18 0.0166(9) 0.0221(10) 0.0293(10) 0.0110(8) 0.0001(7) -0.0020(7)

loop_
_atom_type_symbol
_atom_type_description
_atom_type_scat_dispersion_real
_atom_type_scat_dispersion_imag
_atom_type_scat_source
C C 0.0033 0.0016 'International Tables Vol C Tables 4.2.6.8 and 6.1.1.4'
H H 0.0000 0.0000 'International Tables Vol C Tables 4.2.6.8 and 6.1.1.4'
N N 0.0061 0.0033 'International Tables Vol C Tables 4.2.6.8 and 6.1.1.4'
O O 0.0106 0.0060 'International Tables Vol C Tables 4.2.6.8 and 6.1.1.4'
F F 0.0171 0.0103 'International Tables Vol C Tables 4.2.6.8 and 6.1.1.4'
S S 0.1246 0.1234 'International Tables Vol C Tables 4.2.6.8 and 6.1.1.4'

loop_
_geom_angle_atom_site_label_1
_geom_angle_atom_site_label_2
_geom_angle_atom_site_label_3
_geom_angle
O2 S1 O1 119.43(8)
O2 S1 N1 107.00(7)
O1 S1 N1 109.05(7)
O2 S1 C6 109.10(8)
O1 S1 C6 109.44(8)
N1 S1 C6 101.26(8)
C7 O3 H10 104.9(15)
C8 N1 C15 114.18(13)
C8 N1 S1 113.00(11)
C15 N1 S1 116.17(11)
C10 N3 C14 118.24(15)
C9 N2 C10 126.90(15)
C9 N2 H5 117.2(15)
C10 N2 H5 115.9(15)
O4 C9 N2 122.96(15)
O4 C9 C8 120.09(15)
N2 C9 C8 116.96(14)
C7 C8 N1 120.10(14)
C7 C8 C9 121.04(15)
N1 C8 C9 118.84(14)
C14 C13 C12 117.94(17)
C14 C13 H8 120.1(12)
C12 C13 H8 121.9(12)
C1 C6 C5 121.58(15)
C1 C6 S1 122.18(13)
C5 C6 S1 116.24(12)
O3 C7 C8 123.86(15)
O3 C7 C5 114.23(14)
C8 C7 C5 121.90(14)
C3 C4 C5 120.58(16)
C3 C4 H4 121.5(11)
C5 C4 H4 117.8(11)
N3 C14 C13 123.53(16)
N3 C14 H9 114.6(12)
C13 C14 H9 121.8(12)
N1 C15 H13 109.7(12)
N1 C15 H12 109.3(12)
H13 C15 H12 104.4(16)
N1 C15 H11 109.7(11)
H13 C15 H11 113.6(17)
H12 C15 H11 109.8(16)
N3 C10 C11 121.93(16)
N3 C10 N2 113.79(14)
C11 C10 N2 124.27(15)
C12 C11 C10 118.25(17)
C12 C11 H6 119.6(15)
C10 C11 H6 122.1(15)
C4 C5 C6 118.14(15)
C4 C5 C7 121.03(15)
C6 C5 C7 120.82(14)
C6 C1 C2 119.19(17)
C6 C1 H1 119.5(13)
C2 C1 H1 121.2(13)
C11 C12 C13 120.11(18)
C11 C12 H7 119.2(11)
C13 C12 H7 120.7(11)
C2 C3 C4 120.47(17)
C2 C3 H3 120.5(13)
C4 C3 H3 118.9(13)
C3 C2 C1 120.02(17)
C3 C2 H2 120.7(12)
C1 C2 H2 119.3(12)
C22 O6 H18 106.6(16)
C17 C16 C21 117.23(15)
C17 C16 C22 125.72(15)
C21 C16 C22 117.02(15)
C20 C21 C16 120.97(16)
C20 C21 H17 120.9(10)
C16 C21 H17 118.1(10)
F1 C17 C18 117.11(15)
F1 C17 C16 120.61(15)
C18 C17 C16 122.27(16)
O5 C22 O6 122.86(15)
O5 C22 C16 121.43(15)
O6 C22 C16 115.67(14)
C21 C20 C19 120.03(17)
C21 C20 H16 119.3(12)
C19 C20 H16 120.6(12)
C18 C19 C20 120.11(17)
C18 C19 H15 120.4(12)
C20 C19 H15 119.4(12)
C19 C18 C17 119.34(17)
C19 C18 H14 121.4(13)
C17 C18 H14 119.3(13)

loop_
_geom_bond_atom_site_label_1
_geom_bond_atom_site_label_2
_geom_bond_distance
S1 O2 1.4314(13)
S1 O1 1.4322(12)
S1 N1 1.6416(14)
S1 C6 1.7660(17)
O4 C9 1.2405(19)
O3 C7 1.3393(19)
O3 H10 0.89(2)
N1 C8 1.444(2)
N1 C15 1.481(2)
N3 C10 1.347(2)
N3 C14 1.347(2)
N2 C9 1.369(2)
N2 C10 1.405(2)
N2 H5 0.768(19)
C9 C8 1.464(2)
C8 C7 1.367(2)
C13 C14 1.373(3)
C13 C12 1.386(3)
C13 H8 0.92(2)
C6 C1 1.386(2)
C6 C5 1.401(2)
C7 C5 1.476(2)
C4 C3 1.386(2)
C4 C5 1.397(2)
C4 H4 0.932(18)
C14 H9 0.925(19)
C15 H13 0.97(2)
C15 H12 0.96(2)
C15 H11 0.98(2)
C10 C11 1.399(2)
C11 C12 1.386(2)
C11 H6 0.85(2)
C1 C2 1.394(3)
C1 H1 0.90(2)
C12 H7 0.991(18)
C3 C2 1.385(3)
C3 H3 0.88(2)
C2 H2 0.95(2)
F1 C17 1.3556(19)
O6 C22 1.317(2)
O6 H18 0.89(3)
O5 C22 1.215(2)
C16 C17 1.393(2)
C16 C21 1.400(2)
C16 C22 1.498(2)
C21 C20 1.385(2)
C21 H17 0.977(18)
C17 C18 1.383(2)
C20 C19 1.389(3)
C20 H16 0.92(2)
C19 C18 1.377(3)
C19 H15 0.916(19)
C18 H14 0.88(2)
